data_4079170
loop_
_publ_author_name
'Fontaine, Philip P.'
'Klosin, Jerzy'
'McDougal, Nolan T.'

_publ_section_title
;
 Hafnium Amidoquinoline Complexes: Highly Active Olefin Polymerization
 Catalysts with Ultrahigh Molecular Weight Capacity
;
_journal_issue 17
_journal_name_full Organometallics
_journal_page_first 6244
_journal_paper_doi 10.1021/om3005417
_journal_volume 31
_journal_year 2012
_chemical_formula_sum 'C42.5 H42 Hf N2'
_chemical_formula_weight 759.27
_space_group_IT_number 2
_symmetry_cell_setting triclinic
_symmetry_space_group_name_Hall '-P 1'
_symmetry_space_group_name_H-M 'P -1'
_atom_sites_solution_hydrogens geom
_atom_sites_solution_primary direct
_atom_sites_solution_secondary difmap
_audit_creation_method SHELXL-97
_cell_angle_alpha 103.969(2)
_cell_angle_beta 101.890(2)
_cell_angle_gamma 103.388(2)
_cell_formula_units_Z 2
_cell_length_a 10.7327(5)
_cell_length_b 11.4756(5)
_cell_length_c 15.0593(7)
_cell_measurement_reflns_used 9461
_cell_measurement_temperature 100(2)
_cell_measurement_theta_max 27.77
_cell_measurement_theta_min 2.73
_cell_volume 1682.26(14)
_computing_cell_refinement 'Bruker SAINT'
_computing_data_collection 'Bruker APEX2'
_computing_data_reduction 'Bruker SAINT'
_computing_molecular_graphics 'Bruker SHELXTL'
_computing_publication_material 'Bruker SHELXTL'
_computing_structure_refinement 'SHELXL-97 (Sheldrick, 2008)'
_computing_structure_solution 'SHELXS-97 (Sheldrick, 2008)'
_diffrn_ambient_temperature 100(2)
_diffrn_measured_fraction_theta_full 0.997
_diffrn_measured_fraction_theta_max 0.997
_diffrn_measurement_device_type 'Bruker APEX-II CCD'
_diffrn_measurement_method '\f and \w scans'
_diffrn_radiation_monochromator graphite
_diffrn_radiation_source 'fine-focus sealed tube'
_diffrn_radiation_type MoK\a
_diffrn_radiation_wavelength 0.71073
_diffrn_reflns_av_R_equivalents 0.0295
_diffrn_reflns_av_sigmaI/netI 0.0284
_diffrn_reflns_limit_h_max 13
_diffrn_reflns_limit_h_min -13
_diffrn_reflns_limit_k_max 14
_diffrn_reflns_limit_k_min -14
_diffrn_reflns_limit_l_max 19
_diffrn_reflns_limit_l_min -18
_diffrn_reflns_number 35230
_diffrn_reflns_theta_full 27.50
_diffrn_reflns_theta_max 27.50
_diffrn_reflns_theta_min 1.45
_exptl_absorpt_coefficient_mu 3.133
_exptl_absorpt_correction_T_max 0.7446
_exptl_absorpt_correction_T_min 0.6340
_exptl_absorpt_correction_type multi-scan
_exptl_crystal_colour orange
_exptl_crystal_density_diffrn 1.499
_exptl_crystal_density_method 'not measured'
_exptl_crystal_description block
_exptl_crystal_F_000 766
_exptl_crystal_size_max 0.16
_exptl_crystal_size_mid 0.10
_exptl_crystal_size_min 0.10
_refine_diff_density_max 0.697
_refine_diff_density_min -0.645
_refine_diff_density_rms 0.078
_refine_ls_extinction_method none
_refine_ls_goodness_of_fit_ref 1.040
_refine_ls_hydrogen_treatment constr
_refine_ls_matrix_type full
_refine_ls_number_parameters 445
_refine_ls_number_reflns 7704
_refine_ls_number_restraints 57
_refine_ls_restrained_S_all 1.037
_refine_ls_R_factor_all 0.0254
_refine_ls_R_factor_gt 0.0204
_refine_ls_shift/su_max 0.004
_refine_ls_shift/su_mean 0.000
_refine_ls_structure_factor_coef Fsqd
_refine_ls_weighting_details 'calc w=1/[\s^2^(Fo^2^)+(0.0175P)^2^+0.9444P] where P=(Fo^2^+2Fc^2^)/3'
_refine_ls_weighting_scheme calc
_refine_ls_wR_factor_gt 0.0410
_refine_ls_wR_factor_ref 0.0422
_reflns_number_gt 7052
_reflns_number_total 7704
_reflns_threshold_expression >2sigma(I)
_cod_data_source_file om3005417_si_001.cif
_cod_data_source_block 6c
_cod_original_cell_volume 1682.26(13)
_cod_original_sg_symbol_H-M P-1
_cod_original_formula_sum 'C42.50 H42 Hf N2'
_cod_database_code 4079170

loop_
_symmetry_equiv_pos_as_xyz
'x, y, z'
'-x, -y, -z'

loop_
_atom_site_label
_atom_site_type_symbol
_atom_site_fract_x
_atom_site_fract_y
_atom_site_fract_z
_atom_site_U_iso_or_equiv
_atom_site_adp_type
_atom_site_occupancy
_atom_site_symmetry_multiplicity
_atom_site_calc_flag
_atom_site_refinement_flags
_atom_site_disorder_assembly
_atom_site_disorder_group
Hf1 Hf 0.627620(9) 0.400158(8) 0.737619(6) 0.01594(3) Uani 1 1 d . A 43
N1 N 0.65240(17) 0.56113(16) 0.69010(12) 0.0175(4) Uani 1 1 d . A 43
N2 N 0.44218(17) 0.47312(16) 0.74318(12) 0.0172(4) Uani 1 1 d . A 43
C1 C 0.5553(2) 0.6214(2) 0.67927(14) 0.0177(4) Uani 1 1 d . A 43
C2 C 0.5561(2) 0.7207(2) 0.64165(15) 0.0205(5) Uani 1 1 d . A 43
H2 H 0.6295 0.7534 0.6196 0.025 Uiso 1 1 calc R A 43
C3 C 0.4501(2) 0.7736(2) 0.63578(16) 0.0241(5) Uani 1 1 d . A 43
H3 H 0.4535 0.8415 0.6097 0.029 Uiso 1 1 calc R A 43
C4 C 0.3422(2) 0.7303(2) 0.66645(16) 0.0240(5) Uani 1 1 d . A 43
H4 H 0.2724 0.7685 0.6626 0.029 Uiso 1 1 calc R A 43
C5 C 0.3356(2) 0.6277(2) 0.70407(15) 0.0200(5) Uani 1 1 d . A 43
C6 C 0.4413(2) 0.57447(19) 0.70981(14) 0.0166(4) Uani 1 1 d . A 43
C7 C 0.2271(2) 0.5727(2) 0.73507(16) 0.0222(5) Uani 1 1 d . A 43
H7 H 0.1540 0.6065 0.7337 0.027 Uiso 1 1 calc R A 43
C8 C 0.2274(2) 0.4710(2) 0.76701(15) 0.0232(5) Uani 1 1 d . A 43
H8 H 0.1541 0.4327 0.7870 0.028 Uiso 1 1 calc R A 43
C9 C 0.3366(2) 0.4236(2) 0.77005(15) 0.0198(5) Uani 1 1 d . A 43
H9 H 0.3354 0.3528 0.7923 0.024 Uiso 1 1 calc R A 43
C10 C 0.7644(2) 0.6076(2) 0.65609(15) 0.0181(4) Uani 1 1 d . A 43
C11 C 0.8784(2) 0.7031(2) 0.71704(16) 0.0190(4) Uani 1 1 d . A 43
C12 C 0.9805(2) 0.7458(2) 0.67788(17) 0.0235(5) Uani 1 1 d . A 43
H12 H 1.0573 0.8122 0.7173 0.028 Uiso 1 1 calc R A 43
C13 C 0.9729(2) 0.6938(2) 0.58295(17) 0.0275(5) Uani 1 1 d . A 43
H13 H 1.0437 0.7251 0.5580 0.033 Uiso 1 1 calc R A 43
C14 C 0.8626(2) 0.5967(2) 0.52486(16) 0.0259(5) Uani 1 1 d . A 43
H14 H 0.8582 0.5588 0.4604 0.031 Uiso 1 1 calc R A 43
C15 C 0.7581(2) 0.5547(2) 0.56138(16) 0.0222(5) Uani 1 1 d . A 43
H15 H 0.6812 0.4889 0.5211 0.027 Uiso 1 1 calc R A 43
C16 C 0.6208(2) 0.3961(2) 0.88645(16) 0.0241(5) Uani 1 1 d . A 43
H16A H 0.5271 0.3693 0.8884 0.029 Uiso 1 1 calc R A 43
H16B H 0.6655 0.3356 0.9047 0.029 Uiso 1 1 calc R A 43
C17 C 0.6902(2) 0.5251(2) 0.95385(15) 0.0222(5) Uani 1 1 d . A 43
C18 C 0.6271(2) 0.6194(2) 0.96666(16) 0.0255(5) Uani 1 1 d . A 43
H18 H 0.5358 0.6000 0.9336 0.031 Uiso 1 1 calc R A 43
C19 C 0.6945(3) 0.7401(2) 1.02623(17) 0.0322(6) Uani 1 1 d . A 43
H19 H 0.6489 0.8021 1.0336 0.039 Uiso 1 1 calc R A 43
C20 C 0.8281(3) 0.7714(3) 1.07524(17) 0.0353(6) Uani 1 1 d . A 43
H20 H 0.8748 0.8545 1.1154 0.042 Uiso 1 1 calc R A 43
C21 C 0.8914(3) 0.6796(3) 1.06444(17) 0.0351(6) Uani 1 1 d . A 43
H21 H 0.9827 0.6997 1.0979 0.042 Uiso 1 1 calc R A 43
C22 C 0.8243(2) 0.5586(3) 1.00561(16) 0.0292(6) Uani 1 1 d . A 43
H22 H 0.8702 0.4968 1.0001 0.035 Uiso 1 1 calc R A 43
C23 C 0.8529(2) 0.4302(2) 0.77180(16) 0.0206(5) Uani 1 1 d . A 43
H23A H 0.9006 0.4924 0.7455 0.025 Uiso 1 1 calc R A 43
H23B H 0.8972 0.4472 0.8401 0.025 Uiso 1 1 calc R A 43
C24 C 0.8227(2) 0.2992(2) 0.71417(16) 0.0192(5) Uani 1 1 d . A 43
C25 C 0.8195(2) 0.2659(2) 0.61679(16) 0.0222(5) Uani 1 1 d . A 43
H25 H 0.8500 0.3301 0.5898 0.027 Uiso 1 1 calc R A 43
C26 C 0.7731(2) 0.1423(2) 0.56033(16) 0.0247(5) Uani 1 1 d . A 43
H26 H 0.7737 0.1224 0.4954 0.030 Uiso 1 1 calc R A 43
C27 C 0.7256(2) 0.0463(2) 0.59703(17) 0.0263(5) Uani 1 1 d . A 43
H27 H 0.6920 -0.0385 0.5573 0.032 Uiso 1 1 calc R A 43
C28 C 0.7276(2) 0.0757(2) 0.69197(17) 0.0254(5) Uani 1 1 d . A 43
H28 H 0.6967 0.0105 0.7180 0.030 Uiso 1 1 calc R A 43
C29 C 0.7747(2) 0.1998(2) 0.74961(16) 0.0212(5) Uani 1 1 d . A 43
H29 H 0.7745 0.2182 0.8146 0.025 Uiso 1 1 calc R A 43
C30 C 0.4938(2) 0.2341(2) 0.61367(16) 0.0205(5) Uani 1 1 d . A 43
H30A H 0.4701 0.2626 0.5571 0.025 Uiso 1 1 calc R A 43
H30B H 0.5427 0.1720 0.5984 0.025 Uiso 1 1 calc R A 43
C31 C 0.3691(2) 0.17227(19) 0.63435(15) 0.0185(4) Uani 1 1 d . A 43
C32 C 0.2455(2) 0.1830(2) 0.59132(16) 0.0234(5) Uani 1 1 d . A 43
H32 H 0.2403 0.2291 0.5468 0.028 Uiso 1 1 calc R A 43
C33 C 0.1303(2) 0.1276(2) 0.61220(18) 0.0299(6) Uani 1 1 d . A 43
H33 H 0.0474 0.1356 0.5817 0.036 Uiso 1 1 calc R A 43
C34 C 0.1357(3) 0.0609(2) 0.67716(19) 0.0342(6) Uani 1 1 d . A 43
H34 H 0.0569 0.0234 0.6917 0.041 Uiso 1 1 calc R A 43
C35 C 0.2565(3) 0.0492(2) 0.72082(18) 0.0299(6) Uani 1 1 d . A 43
H35 H 0.2609 0.0036 0.7657 0.036 Uiso 1 1 calc R A 43
C36 C 0.3719(2) 0.1038(2) 0.69936(16) 0.0227(5) Uani 1 1 d . A 43
H36 H 0.4542 0.0944 0.7296 0.027 Uiso 1 1 calc R A 43
C37 C 0.8916(2) 0.7589(2) 0.82245(16) 0.0230(5) Uani 1 1 d . A 43
H37 H 0.8281 0.6967 0.8410 0.028 Uiso 1 1 calc R A 43
C38 C 1.0322(2) 0.7812(3) 0.88556(17) 0.0326(6) Uani 1 1 d . A 43
H38A H 1.0965 0.8440 0.8705 0.049 Uiso 1 1 calc R A 43
H38B H 1.0553 0.7021 0.8737 0.049 Uiso 1 1 calc R A 43
H38C H 1.0344 0.8116 0.9527 0.049 Uiso 1 1 calc R A 43
C39 C 0.8537(3) 0.8802(2) 0.84220(18) 0.0362(6) Uani 1 1 d . A 43
H39A H 0.9137 0.9429 0.8240 0.054 Uiso 1 1 calc R A 43
H39B H 0.8612 0.9119 0.9102 0.054 Uiso 1 1 calc R A 43
H39C H 0.7616 0.8642 0.8051 0.054 Uiso 1 1 calc R A 43
C40T C 0.6534(19) 0.0839(17) 0.9280(13) 0.050(3) Uani 0.50 1 d PU B -1
H40A H 0.7164 0.0350 0.9206 0.075 Uiso 0.50 1 calc PR B -1
H40B H 0.7024 0.1708 0.9666 0.075 Uiso 0.50 1 calc PR B -1
H40C H 0.6043 0.0829 0.8651 0.075 Uiso 0.50 1 calc PR B -1
C42T C 0.473(2) -0.089(2) 0.9329(17) 0.042(3) Uani 0.50 1 d PU B -1
H42T H 0.4751 -0.1371 0.8725 0.050 Uiso 0.50 1 calc PR B -1
C41T C 0.5594(6) 0.0284(5) 0.9752(4) 0.0323(12) Uani 0.50 1 d PU B -1
C44T C 0.3770(19) -0.0675(19) 1.0614(15) 0.063(3) Uani 0.50 1 d PU B -1
H44T H 0.3114 -0.0995 1.0903 0.075 Uiso 0.50 1 calc PR B -1
C43T C 0.3819(6) -0.1402(6) 0.9767(5) 0.0511(16) Uani 0.50 1 d PU B -1
H43T H 0.3243 -0.2237 0.9485 0.061 Uiso 0.50 1 calc PR B -1
C45T C 0.4625(7) 0.0485(7) 1.1051(5) 0.0511(16) Uani 0.50 1 d PU B -1
H45T H 0.4592 0.0961 1.1652 0.061 Uiso 0.50 1 calc PR B -1
C46T C 0.556(2) 0.099(2) 1.0620(18) 0.035(3) Uani 0.50 1 d PU B -1
H46T H 0.6168 0.1804 1.0924 0.042 Uiso 0.50 1 calc PR B -1

loop_
_atom_site_aniso_label
_atom_site_aniso_U_11
_atom_site_aniso_U_22
_atom_site_aniso_U_33
_atom_site_aniso_U_23
_atom_site_aniso_U_13
_atom_site_aniso_U_12
Hf1 0.01325(5) 0.01630(5) 0.01902(5) 0.00677(3) 0.00529(3) 0.00358(3)
N1 0.0113(9) 0.0195(9) 0.0216(9) 0.0073(7) 0.0054(7) 0.0026(7)
N2 0.0164(9) 0.0184(9) 0.0157(8) 0.0041(7) 0.0057(7) 0.0034(7)
C1 0.0142(11) 0.0174(11) 0.0174(10) 0.0026(8) 0.0017(8) 0.0019(9)
C2 0.0174(11) 0.0194(11) 0.0230(11) 0.0071(9) 0.0051(9) 0.0022(9)
C3 0.0214(12) 0.0203(11) 0.0312(12) 0.0110(10) 0.0054(10) 0.0058(10)
C4 0.0193(12) 0.0225(12) 0.0317(13) 0.0085(10) 0.0059(10) 0.0098(10)
C5 0.0176(11) 0.0207(11) 0.0197(11) 0.0018(9) 0.0057(9) 0.0058(9)
C6 0.0155(11) 0.0156(10) 0.0148(10) 0.0012(8) 0.0025(8) 0.0021(9)
C7 0.0185(12) 0.0258(12) 0.0241(11) 0.0055(9) 0.0090(9) 0.0095(10)
C8 0.0194(12) 0.0289(13) 0.0210(11) 0.0061(9) 0.0097(9) 0.0045(10)
C9 0.0203(12) 0.0213(11) 0.0176(10) 0.0060(9) 0.0076(9) 0.0037(9)
C10 0.0161(11) 0.0180(11) 0.0242(11) 0.0110(9) 0.0072(9) 0.0066(9)
C11 0.0158(11) 0.0183(11) 0.0251(11) 0.0100(9) 0.0053(9) 0.0059(9)
C12 0.0157(11) 0.0224(12) 0.0315(12) 0.0122(10) 0.0043(10) 0.0018(9)
C13 0.0183(12) 0.0384(14) 0.0328(13) 0.0182(11) 0.0124(10) 0.0090(11)
C14 0.0250(13) 0.0350(14) 0.0222(11) 0.0118(10) 0.0107(10) 0.0101(11)
C15 0.0200(12) 0.0229(12) 0.0226(11) 0.0071(9) 0.0045(9) 0.0054(10)
C16 0.0224(12) 0.0276(12) 0.0264(12) 0.0121(10) 0.0098(10) 0.0084(10)
C17 0.0219(12) 0.0297(12) 0.0173(10) 0.0111(9) 0.0078(9) 0.0059(10)
C18 0.0216(12) 0.0331(13) 0.0198(11) 0.0058(10) 0.0051(10) 0.0072(11)
C19 0.0348(15) 0.0330(14) 0.0252(12) 0.0033(10) 0.0088(11) 0.0084(12)
C20 0.0335(15) 0.0357(15) 0.0236(12) 0.0020(11) 0.0059(11) -0.0049(12)
C21 0.0213(13) 0.0521(17) 0.0217(12) 0.0087(12) -0.0001(10) 0.0002(12)
C22 0.0237(13) 0.0450(16) 0.0213(12) 0.0140(11) 0.0053(10) 0.0113(12)
C23 0.0166(11) 0.0193(11) 0.0262(11) 0.0091(9) 0.0047(9) 0.0046(9)
C24 0.0107(10) 0.0232(11) 0.0257(11) 0.0085(9) 0.0044(9) 0.0079(9)
C25 0.0138(11) 0.0294(13) 0.0284(12) 0.0136(10) 0.0086(9) 0.0083(10)
C26 0.0180(12) 0.0339(13) 0.0234(11) 0.0065(10) 0.0081(9) 0.0101(10)
C27 0.0221(12) 0.0251(12) 0.0294(12) 0.0034(10) 0.0056(10) 0.0089(10)
C28 0.0234(12) 0.0221(12) 0.0305(13) 0.0101(10) 0.0062(10) 0.0052(10)
C29 0.0185(11) 0.0238(12) 0.0209(11) 0.0081(9) 0.0034(9) 0.0061(9)
C30 0.0153(11) 0.0236(12) 0.0239(11) 0.0086(9) 0.0059(9) 0.0061(9)
C31 0.0159(11) 0.0149(10) 0.0206(11) 0.0004(8) 0.0043(9) 0.0026(9)
C32 0.0189(12) 0.0222(12) 0.0243(12) 0.0018(9) 0.0016(9) 0.0065(10)
C33 0.0157(12) 0.0291(13) 0.0376(14) -0.0010(11) 0.0048(10) 0.0066(10)
C34 0.0236(13) 0.0280(14) 0.0440(15) -0.0013(12) 0.0186(12) -0.0006(11)
C35 0.0353(15) 0.0208(12) 0.0338(13) 0.0074(10) 0.0163(12) 0.0039(11)
C36 0.0209(12) 0.0201(11) 0.0253(12) 0.0034(9) 0.0055(10) 0.0069(9)
C37 0.0199(12) 0.0221(12) 0.0243(12) 0.0060(9) 0.0060(9) 0.0023(10)
C38 0.0262(13) 0.0416(15) 0.0261(13) 0.0094(11) 0.0024(11) 0.0076(12)
C39 0.0400(16) 0.0309(14) 0.0313(14) 0.0004(11) 0.0043(12) 0.0127(12)
C40T 0.056(9) 0.068(7) 0.044(4) 0.033(4) 0.024(5) 0.026(5)
C42T 0.041(10) 0.042(6) 0.033(6) -0.002(4) 0.000(5) 0.017(5)
C41T 0.034(3) 0.043(3) 0.035(3) 0.026(3) 0.015(2) 0.021(3)
C44T 0.047(7) 0.076(6) 0.075(8) 0.044(5) 0.019(5) 0.012(5)
C43T 0.034(3) 0.039(4) 0.066(4) 0.017(3) -0.006(3) 0.000(3)
C45T 0.046(4) 0.071(4) 0.037(3) 0.013(3) 0.020(3) 0.014(3)
C46T 0.032(8) 0.028(4) 0.039(5) 0.007(3) 0.008(5) 0.002(5)

loop_
_atom_type_symbol
_atom_type_description
_atom_type_scat_dispersion_real
_atom_type_scat_dispersion_imag
_atom_type_scat_source
C C 0.0033 0.0016 'International Tables Vol C Tables 4.2.6.8 and 6.1.1.4'
H H 0.0000 0.0000 'International Tables Vol C Tables 4.2.6.8 and 6.1.1.4'
N N 0.0061 0.0033 'International Tables Vol C Tables 4.2.6.8 and 6.1.1.4'
Hf Hf -0.5830 6.1852 'International Tables Vol C Tables 4.2.6.8 and 6.1.1.4'

loop_
_geom_angle_atom_site_label_1
_geom_angle_atom_site_label_2
_geom_angle_atom_site_label_3
_geom_angle
N1 Hf1 C30 107.56(7)
N1 Hf1 C16 125.88(8)
C30 Hf1 C16 117.87(8)
N1 Hf1 C23 89.83(7)
C30 Hf1 C23 118.12(8)
C16 Hf1 C23 93.28(8)
N1 Hf1 N2 71.57(6)
C30 Hf1 N2 88.02(7)
C16 Hf1 N2 81.81(7)
C23 Hf1 N2 152.00(7)
N1 Hf1 C24 109.36(7)
C30 Hf1 C24 86.05(7)
C16 Hf1 C24 101.84(8)
C23 Hf1 C24 33.36(7)
N2 Hf1 C24 173.99(6)
C1 N1 C10 114.53(17)
C1 N1 Hf1 122.40(14)
C10 N1 Hf1 122.70(13)
C9 N2 C6 117.63(19)
C9 N2 Hf1 127.28(15)
C6 N2 Hf1 114.99(14)
N1 C1 C2 127.3(2)
N1 C1 C6 115.60(19)
C2 C1 C6 117.1(2)
C1 C2 C3 121.0(2)
C1 C2 H2 119.5
C3 C2 H2 119.5
C4 C3 C2 121.9(2)
C4 C3 H3 119.0
C2 C3 H3 119.0
C3 C4 C5 119.3(2)
C3 C4 H4 120.4
C5 C4 H4 120.4
C6 C5 C7 117.0(2)
C6 C5 C4 118.9(2)
C7 C5 C4 124.1(2)
N2 C6 C5 123.0(2)
N2 C6 C1 115.23(19)
C5 C6 C1 121.8(2)
C8 C7 C5 119.9(2)
C8 C7 H7 120.1
C5 C7 H7 120.1
C7 C8 C9 119.4(2)
C7 C8 H8 120.3
C9 C8 H8 120.3
N2 C9 C8 123.1(2)
N2 C9 H9 118.4
C8 C9 H9 118.4
C15 C10 C11 120.3(2)
C15 C10 N1 118.49(19)
C11 C10 N1 121.17(19)
C12 C11 C10 117.6(2)
C12 C11 C37 120.7(2)
C10 C11 C37 121.7(2)
C13 C12 C11 121.8(2)
C13 C12 H12 119.1
C11 C12 H12 119.1
C14 C13 C12 119.9(2)
C14 C13 H13 120.1
C12 C13 H13 120.1
C13 C14 C15 119.5(2)
C13 C14 H14 120.3
C15 C14 H14 120.3
C14 C15 C10 120.8(2)
C14 C15 H15 119.6
C10 C15 H15 119.6
C17 C16 Hf1 108.36(14)
C17 C16 H16A 110.0
Hf1 C16 H16A 110.0
C17 C16 H16B 110.0
Hf1 C16 H16B 110.0
H16A C16 H16B 108.4
C18 C17 C22 116.6(2)
C18 C17 C16 122.3(2)
C22 C17 C16 121.1(2)
C19 C18 C17 121.6(2)
C19 C18 H18 119.2
C17 C18 H18 119.2
C18 C19 C20 120.5(3)
C18 C19 H19 119.7
C20 C19 H19 119.7
C21 C20 C19 118.7(2)
C21 C20 H20 120.7
C19 C20 H20 120.7
C20 C21 C22 121.0(2)
C20 C21 H21 119.5
C22 C21 H21 119.5
C21 C22 C17 121.5(2)
C21 C22 H22 119.3
C17 C22 H22 119.3
C24 C23 Hf1 87.34(13)
C24 C23 H23A 114.1
Hf1 C23 H23A 114.1
C24 C23 H23B 114.1
Hf1 C23 H23B 114.1
H23A C23 H23B 111.3
C29 C24 C25 116.5(2)
C29 C24 C23 120.6(2)
C25 C24 C23 122.1(2)
C29 C24 Hf1 93.87(14)
C25 C24 Hf1 109.45(14)
C23 C24 Hf1 59.31(11)
C26 C25 C24 121.3(2)
C26 C25 H25 119.3
C24 C25 H25 119.3
C25 C26 C27 120.9(2)
C25 C26 H26 119.6
C27 C26 H26 119.6
C28 C27 C26 119.2(2)
C28 C27 H27 120.4
C26 C27 H27 120.4
C27 C28 C29 120.4(2)
C27 C28 H28 119.8
C29 C28 H28 119.8
C28 C29 C24 121.6(2)
C28 C29 H29 119.2
C24 C29 H29 119.2
C31 C30 Hf1 112.11(14)
C31 C30 H30A 109.2
Hf1 C30 H30A 109.2
C31 C30 H30B 109.2
Hf1 C30 H30B 109.2
H30A C30 H30B 107.9
C36 C31 C32 117.3(2)
C36 C31 C30 121.2(2)
C32 C31 C30 121.6(2)
C33 C32 C31 121.4(2)
C33 C32 H32 119.3
C31 C32 H32 119.3
C34 C33 C32 120.3(2)
C34 C33 H33 119.9
C32 C33 H33 119.9
C35 C34 C33 119.5(2)
C35 C34 H34 120.3
C33 C34 H34 120.3
C34 C35 C36 120.3(2)
C34 C35 H35 119.9
C36 C35 H35 119.9
C35 C36 C31 121.3(2)
C35 C36 H36 119.3
C31 C36 H36 119.3
C39 C37 C11 111.96(19)
C39 C37 C38 109.7(2)
C11 C37 C38 112.3(2)
C39 C37 H37 107.5
C11 C37 H37 107.5
C38 C37 H37 107.5
C41T C42T C43T 120.9(16)
C41T C42T H42T 119.5
C43T C42T H42T 119.5
C42T C41T C46T 119.9(11)
C42T C41T C40T 121.0(12)
C46T C41T C40T 119.1(11)
C45T C44T C43T 121.7(10)
C45T C44T H44T 119.2
C43T C44T H44T 119.2
C44T C43T C42T 118.4(13)
C44T C43T H43T 120.8
C42T C43T H43T 120.8
C44T C45T C46T 119.8(14)
C44T C45T H45T 120.1
C46T C45T H45T 120.1
C41T C46T C45T 119.3(15)
C41T C46T H46T 120.4
C45T C46T H46T 120.4

loop_
_geom_bond_atom_site_label_1
_geom_bond_atom_site_label_2
_geom_bond_distance
Hf1 N1 2.1177(17)
Hf1 C30 2.256(2)
Hf1 C16 2.269(2)
Hf1 C23 2.291(2)
Hf1 N2 2.3400(18)
Hf1 C24 2.661(2)
N1 C1 1.381(3)
N1 C10 1.443(3)
N2 C9 1.331(3)
N2 C6 1.375(3)
C1 C2 1.389(3)
C1 C6 1.430(3)
C2 C3 1.406(3)
C2 H2 0.9500
C3 C4 1.366(3)
C3 H3 0.9500
C4 C5 1.419(3)
C4 H4 0.9500
C5 C6 1.405(3)
C5 C7 1.413(3)
C7 C8 1.366(3)
C7 H7 0.9500
C8 C9 1.399(3)
C8 H8 0.9500
C9 H9 0.9500
C10 C15 1.389(3)
C10 C11 1.403(3)
C11 C12 1.395(3)
C11 C37 1.525(3)
C12 C13 1.387(3)
C12 H12 0.9500
C13 C14 1.379(3)
C13 H13 0.9500
C14 C15 1.388(3)
C14 H14 0.9500
C15 H15 0.9500
C16 C17 1.493(3)
C16 H16A 0.9900
C16 H16B 0.9900
C17 C18 1.399(3)
C17 C22 1.402(3)
C18 C19 1.384(3)
C18 H18 0.9500
C19 C20 1.388(4)
C19 H19 0.9500
C20 C21 1.375(4)
C20 H20 0.9500
C21 C22 1.383(4)
C21 H21 0.9500
C22 H22 0.9500
C23 C24 1.465(3)
C23 H23A 0.9900
C23 H23B 0.9900
C24 C29 1.410(3)
C24 C25 1.414(3)
C25 C26 1.379(3)
C25 H25 0.9500
C26 C27 1.389(3)
C26 H26 0.9500
C27 C28 1.382(3)
C27 H27 0.9500
C28 C29 1.388(3)
C28 H28 0.9500
C29 H29 0.9500
C30 C31 1.493(3)
C30 H30A 0.9900
C30 H30B 0.9900
C31 C36 1.395(3)
C31 C32 1.398(3)
C32 C33 1.387(3)
C32 H32 0.9500
C33 C34 1.380(4)
C33 H33 0.9500
C34 C35 1.380(4)
C34 H34 0.9500
C35 C36 1.391(3)
C35 H35 0.9500
C36 H36 0.9500
C37 C39 1.518(3)
C37 C38 1.536(3)
C37 H37 1.0000
C38 H38A 0.9800
C38 H38B 0.9800
C38 H38C 0.9800
C39 H39A 0.9800
C39 H39B 0.9800
C39 H39C 0.9800
C40T C41T 1.465(11)
C40T H40A 0.9800
C40T H40B 0.9800
C40T H40C 0.9800
C42T C41T 1.36(2)
C42T C43T 1.386(16)
C42T H42T 0.9500
C41T C46T 1.37(2)
C44T C45T 1.34(2)
C44T C43T 1.36(2)
C44T H44T 0.9500
C43T H43T 0.9500
C45T C46T 1.393(15)
C45T H45T 0.9500
C46T H46T 0.9500
